data_4088956
loop_
_publ_author_name
'Brown, Loren C.'
'Ressegue, Emily'
'Merola, Joseph S.'

_publ_section_title
;
 Rapid Access to Derivatized, Dimeric, Ring-Substituted
 Dichloro(cyclopentadienyl)rhodium(III) and Iridium(III) Complexes
;
_journal_issue 24
_journal_name_full Organometallics
_journal_page_first 4014
_journal_paper_doi 10.1021/acs.organomet.6b00580
_journal_volume 35
_journal_year 2016
_chemical_formula_moiety 'C22 H34 Cl4 Ir2'
_chemical_formula_sum 'C22 H34 Cl4 Ir2'
_chemical_formula_weight 824.69
_space_group_crystal_system monoclinic
_space_group_IT_number 14
_space_group_name_Hall '-P 2ybc'
_space_group_name_H-M_alt 'P 1 21/c 1'
_atom_sites_solution_hydrogens geom
_audit_creation_date 2016-07-05
_audit_creation_method
;
Olex2 1.2
(compiled 2016.02.19 svn.r3266 for OlexSys, GUI svn.r5155)
;
_cell_angle_alpha 90
_cell_angle_beta 109.567(3)
_cell_angle_gamma 90
_cell_formula_units_Z 2
_cell_length_a 7.6921(2)
_cell_length_b 14.9787(4)
_cell_length_c 11.3445(3)
_cell_measurement_reflns_used 5670
_cell_measurement_temperature 100.00(10)
_cell_measurement_theta_max 32.1300
_cell_measurement_theta_min 3.8010
_cell_volume 1231.60(6)
_computing_cell_refinement
;
CrysAlisPro, Agilent Technologies,
Version 1.171.37.35 (release 13-08-2014 CrysAlis171 .NET)
(compiled Aug 13 2014,18:06:01)
;
_computing_data_collection
;
CrysAlisPro, Agilent Technologies,
Version 1.171.37.35 (release 13-08-2014 CrysAlis171 .NET)
(compiled Aug 13 2014,18:06:01)
;
_computing_data_reduction
;
CrysAlisPro, Agilent Technologies,
Version 1.171.37.35 (release 13-08-2014 CrysAlis171 .NET)
(compiled Aug 13 2014,18:06:01)
;
_computing_molecular_graphics 'Olex2 (Dolomanov et al., 2009)'
_computing_publication_material 'Olex2 (Dolomanov et al., 2009)'
_computing_structure_refinement 'ShelXL (Sheldrick, 2015)'
_computing_structure_solution 'ShelXT (Sheldrick, 2015)'
_diffrn_ambient_environment N~2~
_diffrn_ambient_temperature 100.00(10)
_diffrn_detector 'CCD plate'
_diffrn_detector_area_resol_mean 8.0061
_diffrn_detector_type Eos
_diffrn_measured_fraction_theta_full 0.998
_diffrn_measured_fraction_theta_max 0.920
_diffrn_measurement_details
;
#__ type_ start__ end____ width___ exp.time_
  1 omega  -47.00   41.00   1.0000    6.0000
omega____ theta____ kappa____ phi______ frames
    -      -29.5315   57.0000  -60.0000 88

#__ type_ start__ end____ width___ exp.time_
  2 omega  -52.00   38.00   1.0000    6.0000
omega____ theta____ kappa____ phi______ frames
    -      -29.5315   57.0000 -150.0000 90

#__ type_ start__ end____ width___ exp.time_
  3 omega  -94.00   -2.00   1.0000    6.0000
omega____ theta____ kappa____ phi______ frames
    -      -29.5315  133.0000  -50.0000 92

#__ type_ start__ end____ width___ exp.time_
  4 omega -111.00  -85.00   1.0000    6.0000
omega____ theta____ kappa____ phi______ frames
    -      -29.5315  178.0000   90.0000 26

#__ type_ start__ end____ width___ exp.time_
  5 omega  -97.00  -63.00   1.0000    6.0000
omega____ theta____ kappa____ phi______ frames
    -      -29.5315  -57.0000  150.0000 34

#__ type_ start__ end____ width___ exp.time_
  6 omega -100.00   -7.00   1.0000    6.0000
omega____ theta____ kappa____ phi______ frames
    -      -29.5315  -57.0000   60.0000 93
;
_diffrn_measurement_device 'four-circle diffractometer'
_diffrn_measurement_device_type 'Xcalibur, Eos, Gemini ultra'
_diffrn_measurement_method '\w scans'
_diffrn_orient_matrix_UB_11 0.0004537000
_diffrn_orient_matrix_UB_12 0.0471658000
_diffrn_orient_matrix_UB_13 -0.0060348000
_diffrn_orient_matrix_UB_21 0.0321988000
_diffrn_orient_matrix_UB_22 0.0043694000
_diffrn_orient_matrix_UB_23 0.0660668000
_diffrn_orient_matrix_UB_31 0.0923307000
_diffrn_orient_matrix_UB_32 -0.0017235000
_diffrn_orient_matrix_UB_33 0.0005072000
_diffrn_radiation_monochromator graphite
_diffrn_radiation_probe x-ray
_diffrn_radiation_type MoK\a
_diffrn_radiation_wavelength 0.71073
_diffrn_reflns_av_R_equivalents 0.0470
_diffrn_reflns_av_unetI/netI 0.0530
_diffrn_reflns_Laue_measured_fraction_full 0.998
_diffrn_reflns_Laue_measured_fraction_max 0.920
_diffrn_reflns_limit_h_max 11
_diffrn_reflns_limit_h_min -10
_diffrn_reflns_limit_k_max 22
_diffrn_reflns_limit_k_min -22
_diffrn_reflns_limit_l_max 8
_diffrn_reflns_limit_l_min -16
_diffrn_reflns_number 12108
_diffrn_reflns_point_group_measured_fraction_full 0.998
_diffrn_reflns_point_group_measured_fraction_max 0.920
_diffrn_reflns_theta_full 30.500
_diffrn_reflns_theta_max 32.394
_diffrn_reflns_theta_min 3.812
_diffrn_source 'Enhance (Mo) X-ray Source'
_exptl_absorpt_coefficient_mu 11.235
_exptl_absorpt_correction_T_max 0.591
_exptl_absorpt_correction_T_min 0.189
_exptl_absorpt_correction_type analytical
_exptl_absorpt_process_details
;
CrysAlisPro, Agilent Technologies,
Version 1.171.37.35 (release 13-08-2014 CrysAlis171 .NET)
(compiled Aug 13 2014,18:06:01)
Analytical numeric absorption correction using a multifaceted crystal
			model based on expressions derived by R.C. Clark & J.S. Reid.
(Clark, R. C. & Reid, J. S. (1995). Acta Cryst. A51, 887-897)
Empirical absorption correction using spherical harmonics,
 implemented in SCALE3 ABSPACK scaling algorithm.
;
_exptl_crystal_colour orange
_exptl_crystal_colour_primary orange
_exptl_crystal_density_diffrn 2.224
_exptl_crystal_description rod
_exptl_crystal_F_000 776
_exptl_crystal_size_max 0.4545
_exptl_crystal_size_mid 0.0873
_exptl_crystal_size_min 0.0738
_refine_diff_density_max 1.101
_refine_diff_density_min -0.915
_refine_diff_density_rms 0.211
_refine_ls_extinction_method none
_refine_ls_goodness_of_fit_ref 1.029
_refine_ls_hydrogen_treatment constr
_refine_ls_matrix_type full
_refine_ls_number_parameters 132
_refine_ls_number_reflns 4076
_refine_ls_number_restraints 0
_refine_ls_restrained_S_all 1.029
_refine_ls_R_factor_all 0.0383
_refine_ls_R_factor_gt 0.0294
_refine_ls_shift/su_max 0.001
_refine_ls_shift/su_mean 0.000
_refine_ls_structure_factor_coef Fsqd
_refine_ls_weighting_details 'w=1/[\s^2^(Fo^2^)+(0.0001P)^2^] where P=(Fo^2^+2Fc^2^)/3'
_refine_ls_weighting_scheme calc
_refine_ls_wR_factor_gt 0.0451
_refine_ls_wR_factor_ref 0.0479
_reflns_Friedel_coverage 0.000
_reflns_number_gt 3492
_reflns_number_total 4076
_reflns_threshold_expression 'I > 2\s(I)'
_cod_data_source_file om6b00580_si_002.cif
_cod_data_source_block 2a_lbx1-011abs
_cod_original_cell_volume 1231.60(7)
_cod_database_code 4088956
_chemical_oxdiff_formula 'C22 H34 Cl4 Ir2'
_chemical_oxdiff_usercomment ERI19
_shelx_space_group_comment
;
The symmetry employed for this shelxl refinement is uniquely defined
by the following loop, which should always be used as a source of
symmetry information in preference to the above space-group names.
They are only intended as comments.
;
_olex2_refinement_description
;
1. Others
 Fixed Uiso: H6A(0.03) H6B(0.03) H6C(0.03) H7A(0.035) H7B(0.035) H7C(0.035)
 H8A(0.039) H8B(0.039) H8C(0.039) H9A(0.034) H9B(0.034) H9C(0.034) H10A(0.017)
 H10B(0.017) H11A(0.033) H11B(0.033) H11C(0.033)
 Fixed X: H6A(0.5566) H6B(0.4044) H6C(0.535) H7A(0.4012) H7B(0.1845) H7C(0.3)
 H8A(0.0641) H8B(-0.1122) H8C(-0.0434) H9A(-0.0295) H9B(-0.1139) H9C(0.068)
 H10A(0.4135) H10B(0.2768) H11A(0.1603) H11B(0.175) H11C(0.0229)
 Fixed Y: H6A(0.4518) H6B(0.4066) H6C(0.3455) H7A(0.2325) H7B(0.2122)
 H7C(0.2082) H8A(0.2622) H8B(0.2956) H8C(0.3504) H9A(0.505) H9B(0.5425)
 H9C(0.5867) H10A(0.5857) H10B(0.6256) H11A(0.5669) H11B(0.6693) H11C(0.6059)
 Fixed Z: H6A(0.1335) H6B(0.016) H6C(0.1258) H7A(0.1853) H7B(0.1371)
 H7C(0.2834) H8A(0.3658) H8B(0.2532) H8C(0.3817) H9A(0.3709) H9B(0.2312)
 H9C(0.327) H10A(0.1621) H10B(0.2288) H11A(-0.027) H11B(0.0155) H11C(0.0396)
;
_shelx_shelxl_version_number 2014/7
_olex2_submission_special_instructions 'No special instructions were received'

loop_
_space_group_symop_operation_xyz
'x, y, z'
'-x, y+1/2, -z+1/2'
'-x, -y, -z'
'x, -y-1/2, z-1/2'

loop_
_atom_site_label
_atom_site_type_symbol
_atom_site_fract_x
_atom_site_fract_y
_atom_site_fract_z
_atom_site_U_iso_or_equiv
_atom_site_adp_type
_atom_site_occupancy
_atom_site_site_symmetry_order
_atom_site_calc_flag
_atom_site_refinement_flags_posn
Ir1 Ir 0.38796(2) 0.42161(2) 0.37067(2) 0.01012(4) Uani 1 1 d .
Cl1 Cl 0.35698(11) 0.47161(7) 0.56775(8) 0.01346(18) Uani 1 1 d .
Cl2 Cl 0.60090(13) 0.31158(7) 0.48752(9) 0.0203(2) Uani 1 1 d .
C1 C 0.3307(5) 0.4075(3) 0.1737(3) 0.0131(7) Uani 1 1 d .
C2 C 0.2485(5) 0.3346(3) 0.2164(3) 0.0153(8) Uani 1 1 d .
C3 C 0.1196(5) 0.3704(3) 0.2731(3) 0.0155(8) Uani 1 1 d .
C4 C 0.1180(5) 0.4661(3) 0.2587(3) 0.0125(7) Uani 1 1 d .
C5 C 0.2488(5) 0.4904(3) 0.2005(3) 0.0121(7) Uani 1 1 d .
C6 C 0.4687(5) 0.4024(3) 0.1064(4) 0.0200(9) Uani 1 1 d .
H6A H 0.5566 0.4518 0.1335 0.030 Uiso 1 1 calc GR
H6B H 0.4044 0.4066 0.0160 0.030 Uiso 1 1 calc GR
H6C H 0.5350 0.3455 0.1258 0.030 Uiso 1 1 calc GR
C7 C 0.2868(6) 0.2388(3) 0.2045(4) 0.0234(9) Uani 1 1 d .
H7A H 0.4012 0.2325 0.1853 0.035 Uiso 1 1 calc GR
H7B H 0.1845 0.2122 0.1371 0.035 Uiso 1 1 calc GR
H7C H 0.3000 0.2082 0.2834 0.035 Uiso 1 1 calc GR
C8 C -0.0038(5) 0.3148(3) 0.3228(4) 0.0259(10) Uani 1 1 d .
H8A H 0.0641 0.2622 0.3658 0.039 Uiso 1 1 calc GR
H8B H -0.1122 0.2956 0.2532 0.039 Uiso 1 1 calc GR
H8C H -0.0434 0.3504 0.3817 0.039 Uiso 1 1 calc GR
C9 C 0.0004(5) 0.5307(3) 0.3006(4) 0.0226(9) Uani 1 1 d .
H9A H -0.0295 0.5050 0.3709 0.034 Uiso 1 1 calc GR
H9B H -0.1139 0.5425 0.2312 0.034 Uiso 1 1 calc GR
H9C H 0.0680 0.5867 0.3270 0.034 Uiso 1 1 calc GR
C10 C 0.2864(5) 0.5827(3) 0.1649(3) 0.0144(7) Uani 1 1 d .
H10A H 0.4135 0.5857 0.1621 0.017 Uiso 1 1 calc R
H10B H 0.2768 0.6256 0.2288 0.017 Uiso 1 1 calc R
C11 C 0.1487(5) 0.6085(3) 0.0367(4) 0.0221(9) Uani 1 1 d .
H11A H 0.1603 0.5669 -0.0270 0.033 Uiso 1 1 calc GR
H11B H 0.1750 0.6693 0.0155 0.033 Uiso 1 1 calc GR
H11C H 0.0229 0.6059 0.0396 0.033 Uiso 1 1 calc GR

loop_
_atom_site_aniso_label
_atom_site_aniso_U_11
_atom_site_aniso_U_22
_atom_site_aniso_U_33
_atom_site_aniso_U_23
_atom_site_aniso_U_13
_atom_site_aniso_U_12
Ir1 0.01010(7) 0.01102(7) 0.00941(7) 0.00098(5) 0.00348(5) 0.00053(6)
Cl1 0.0122(4) 0.0179(5) 0.0114(4) 0.0003(3) 0.0054(3) -0.0031(4)
Cl2 0.0219(5) 0.0171(5) 0.0190(5) 0.0039(4) 0.0030(4) 0.0075(4)
C1 0.0151(17) 0.012(2) 0.0092(17) 0.0010(13) 0.0004(14) 0.0000(15)
C2 0.0145(17) 0.015(2) 0.0126(18) -0.0030(15) -0.0006(14) -0.0008(16)
C3 0.0136(17) 0.017(2) 0.0133(18) 0.0006(15) 0.0012(14) -0.0017(16)
C4 0.0094(16) 0.015(2) 0.0117(17) 0.0040(14) 0.0021(13) 0.0021(15)
C5 0.0117(16) 0.013(2) 0.0074(16) -0.0010(14) -0.0016(13) -0.0005(15)
C6 0.022(2) 0.022(2) 0.020(2) -0.0015(16) 0.0123(17) 0.0047(18)
C7 0.029(2) 0.014(2) 0.023(2) -0.0010(17) 0.0037(18) -0.0013(18)
C8 0.0182(19) 0.032(3) 0.026(2) 0.0038(19) 0.0057(17) -0.0074(19)
C9 0.0153(19) 0.035(3) 0.017(2) -0.0022(18) 0.0051(16) 0.0046(19)
C10 0.0132(16) 0.0127(19) 0.0141(18) 0.0006(15) 0.0004(14) -0.0010(15)
C11 0.022(2) 0.022(2) 0.018(2) 0.0045(17) 0.0006(16) -0.0043(18)

loop_
_atom_type_symbol
_atom_type_description
_atom_type_scat_dispersion_real
_atom_type_scat_dispersion_imag
_atom_type_scat_source
C C 0.0033 0.0016 'International Tables Vol C Tables 4.2.6.8 and 6.1.1.4'
H H 0.0000 0.0000 'International Tables Vol C Tables 4.2.6.8 and 6.1.1.4'
Cl Cl 0.1484 0.1585 'International Tables Vol C Tables 4.2.6.8 and 6.1.1.4'
Ir Ir -1.4442 7.9887 'International Tables Vol C Tables 4.2.6.8 and 6.1.1.4'

loop_
_exptl_crystal_face_index_h
_exptl_crystal_face_index_k
_exptl_crystal_face_index_l
_exptl_crystal_face_perp_dist
_exptl_oxdiff_crystal_face_indexfrac_h
_exptl_oxdiff_crystal_face_indexfrac_k
_exptl_oxdiff_crystal_face_indexfrac_l
_exptl_oxdiff_crystal_face_x
_exptl_oxdiff_crystal_face_y
_exptl_oxdiff_crystal_face_z
0 -1 -3 0.0295 0.0007 -0.9999 -2.5008 -0.0321 -0.1696 0.0005
0 -1 0 0.0361 0.0006 -0.9983 0.0006 -0.0471 -0.0043 0.0018
0 3 -3 0.0377 -0.0018 2.9935 -2.5032 0.1563 -0.1524 -0.0066
0 -3 3 0.0377 0.0018 -2.9935 2.5032 -0.1563 0.1524 0.0066
-1 0 1 0.3032 -1.0014 -0.0040 0.5012 -0.0037 0.0009 -0.0922
1 0 -1 0.1508 1.0014 0.0040 -0.5012 0.0037 -0.0009 0.0922
0 1 3 0.0443 -0.0007 0.9999 2.5008 0.0321 0.1696 -0.0005
0 5 -1 0.0475 -0.0032 4.9914 -0.5033 0.2385 -0.0115 -0.0092

loop_
_geom_angle_atom_site_label_1
_geom_angle_atom_site_label_2
_geom_angle_atom_site_label_3
_geom_angle
_geom_angle_site_symmetry_3
Cl1 Ir1 Cl1 81.54(3) 3_666
Cl2 Ir1 Cl1 87.86(3) .
Cl2 Ir1 Cl1 87.55(3) 3_666
C1 Ir1 Cl1 103.18(10) 3_666
C1 Ir1 Cl1 159.57(10) .
C1 Ir1 Cl2 112.02(10) .
C1 Ir1 C2 38.76(14) .
C1 Ir1 C4 65.91(13) .
C2 Ir1 Cl1 138.84(10) .
C2 Ir1 Cl1 139.50(10) 3_666
C2 Ir1 Cl2 95.49(11) .
C3 Ir1 Cl1 102.19(10) .
C3 Ir1 Cl1 158.23(11) 3_666
C3 Ir1 Cl2 113.88(11) .
C3 Ir1 C1 66.24(13) .
C3 Ir1 C2 39.60(14) .
C3 Ir1 C4 39.40(15) .
C3 Ir1 C5 66.36(14) .
C4 Ir1 Cl1 94.31(10) .
C4 Ir1 Cl1 119.42(11) 3_666
C4 Ir1 Cl2 152.99(11) .
C4 Ir1 C2 65.62(15) .
C5 Ir1 Cl1 120.45(10) .
C5 Ir1 Cl1 93.09(10) 3_666
C5 Ir1 Cl2 151.49(10) .
C5 Ir1 C1 40.23(14) .
C5 Ir1 C2 66.12(15) .
C5 Ir1 C4 38.87(13) .
Ir1 Cl1 Ir1 98.46(3) 3_666
C2 C1 Ir1 71.3(2) .
C2 C1 C5 107.9(3) .
C2 C1 C6 127.1(4) .
C5 C1 Ir1 69.70(19) .
C5 C1 C6 124.9(3) .
C6 C1 Ir1 127.0(2) .
C1 C2 Ir1 69.9(2) .
C1 C2 C3 108.3(4) .
C1 C2 C7 126.0(3) .
C3 C2 Ir1 69.3(2) .
C3 C2 C7 125.7(4) .
C7 C2 Ir1 126.8(3) .
C2 C3 Ir1 71.1(2) .
C2 C3 C8 124.8(4) .
C4 C3 Ir1 70.8(2) .
C4 C3 C2 107.3(3) .
C4 C3 C8 127.5(4) .
C8 C3 Ir1 128.8(3) .
C3 C4 Ir1 69.8(2) .
C3 C4 C9 125.9(3) .
C5 C4 Ir1 70.11(19) .
C5 C4 C3 109.1(3) .
C5 C4 C9 125.0(4) .
C9 C4 Ir1 125.2(3) .
C1 C5 Ir1 70.1(2) .
C1 C5 C10 126.2(3) .
C4 C5 Ir1 71.0(2) .
C4 C5 C1 107.3(3) .
C4 C5 C10 126.4(3) .
C10 C5 Ir1 127.4(2) .
C1 C6 H6A 109.5 .
C1 C6 H6B 109.5 .
C1 C6 H6C 109.5 .
H6A C6 H6B 109.5 .
H6A C6 H6C 109.5 .
H6B C6 H6C 109.5 .
C2 C7 H7A 109.5 .
C2 C7 H7B 109.5 .
C2 C7 H7C 109.5 .
H7A C7 H7B 109.5 .
H7A C7 H7C 109.5 .
H7B C7 H7C 109.5 .
C3 C8 H8A 109.5 .
C3 C8 H8B 109.5 .
C3 C8 H8C 109.5 .
H8A C8 H8B 109.5 .
H8A C8 H8C 109.5 .
H8B C8 H8C 109.5 .
C4 C9 H9A 109.5 .
C4 C9 H9B 109.5 .
C4 C9 H9C 109.5 .
H9A C9 H9B 109.5 .
H9A C9 H9C 109.5 .
H9B C9 H9C 109.5 .
C5 C10 H10A 109.5 .
C5 C10 H10B 109.5 .
C5 C10 C11 110.8(3) .
H10A C10 H10B 108.1 .
C11 C10 H10A 109.5 .
C11 C10 H10B 109.5 .
C10 C11 H11A 109.5 .
C10 C11 H11B 109.5 .
C10 C11 H11C 109.5 .
H11A C11 H11B 109.5 .
H11A C11 H11C 109.5 .
H11B C11 H11C 109.5 .

loop_
_geom_bond_atom_site_label_1
_geom_bond_atom_site_label_2
_geom_bond_distance
_geom_bond_site_symmetry_2
Ir1 Cl1 2.4439(9) .
Ir1 Cl1 2.4448(9) 3_666
Ir1 Cl2 2.3879(10) .
Ir1 C1 2.139(3) .
Ir1 C2 2.157(4) .
Ir1 C3 2.132(4) .
Ir1 C4 2.146(3) .
Ir1 C5 2.134(3) .
Cl1 Ir1 2.4448(9) 3_666
C1 C2 1.425(5) .
C1 C5 1.469(5) .
C1 C6 1.502(5) .
C2 C3 1.453(5) .
C2 C7 1.481(6) .
C3 C4 1.442(5) .
C3 C8 1.507(5) .
C4 C5 1.424(5) .
C4 C9 1.507(5) .
C5 C10 1.494(5) .
C6 H6A 0.9800 .
C6 H6B 0.9800 .
C6 H6C 0.9800 .
C7 H7A 0.9800 .
C7 H7B 0.9800 .
C7 H7C 0.9800 .
C8 H8A 0.9800 .
C8 H8B 0.9800 .
C8 H8C 0.9800 .
C9 H9A 0.9800 .
C9 H9B 0.9800 .
C9 H9C 0.9800 .
C10 H10A 0.9900 .
C10 H10B 0.9900 .
C10 C11 1.535(5) .
C11 H11A 0.9800 .
C11 H11B 0.9800 .
C11 H11C 0.9800 .

loop_
_geom_torsion_atom_site_label_1
_geom_torsion_atom_site_label_2
_geom_torsion_atom_site_label_3
_geom_torsion_atom_site_label_4
_geom_torsion
Ir1 C1 C2 C3 58.8(2)
Ir1 C1 C2 C7 -121.6(4)
Ir1 C1 C5 C4 -61.6(2)
Ir1 C1 C5 C10 122.4(3)
Ir1 C2 C3 C4 62.0(2)
Ir1 C2 C3 C8 -124.6(4)
Ir1 C3 C4 C5 59.3(2)
Ir1 C3 C4 C9 -119.5(4)
Ir1 C4 C5 C1 61.0(2)
Ir1 C4 C5 C10 -123.0(3)
Ir1 C5 C10 C11 -177.3(3)
C1 C2 C3 Ir1 -59.2(2)
C1 C2 C3 C4 2.7(4)
C1 C2 C3 C8 176.1(3)
C1 C5 C10 C11 91.2(4)
C2 C1 C5 Ir1 61.4(2)
C2 C1 C5 C4 -0.2(4)
C2 C1 C5 C10 -176.2(3)
C2 C3 C4 Ir1 -62.2(2)
C2 C3 C4 C5 -2.9(4)
C2 C3 C4 C9 178.4(3)
C3 C4 C5 Ir1 -59.1(2)
C3 C4 C5 C1 1.9(4)
C3 C4 C5 C10 177.9(3)
C4 C5 C10 C11 -84.1(4)
C5 C1 C2 Ir1 -60.4(2)
C5 C1 C2 C3 -1.6(4)
C5 C1 C2 C7 178.0(3)
C6 C1 C2 Ir1 122.8(4)
C6 C1 C2 C3 -178.4(3)
C6 C1 C2 C7 1.2(6)
C6 C1 C5 Ir1 -121.7(3)
C6 C1 C5 C4 176.7(3)
C6 C1 C5 C10 0.7(5)
C7 C2 C3 Ir1 121.2(4)
C7 C2 C3 C4 -176.9(3)
C7 C2 C3 C8 -3.5(6)
C8 C3 C4 Ir1 124.7(4)
C8 C3 C4 C5 -176.0(3)
C8 C3 C4 C9 5.2(6)
C9 C4 C5 Ir1 119.7(4)
C9 C4 C5 C1 -179.3(3)
C9 C4 C5 C10 -3.3(6)
